data_7006869
loop_
_publ_author_name
'Natrajan, Louise'
'P\'ecaut, Jacques'
'Mazzanti, Marinella'

_publ_section_title
;
 Fixation of atmospheric CO2 by a dimeric lanthanum hydroxide complex;
 assembly of an unusual hexameric carbonate.
;
_journal_issue 8
_journal_name_full 'Dalton transactions (Cambridge, England : 2003)'
_journal_page_first 1002
_journal_page_last 1005
_journal_paper_doi 10.1039/b514910j
_journal_year 2006
_chemical_formula_sum 'C62 H67 F12 La2 N15 O14 S4'
_chemical_formula_weight 1880.37
_chemical_name_common (La(tpen)(OH))2(Otf)4.3CH3CN
_chemical_name_systematic
;
?
;
_space_group_IT_number 2
_symmetry_cell_setting triclinic
_symmetry_space_group_name_Hall '-P 1'
_symmetry_space_group_name_H-M 'P -1'
_atom_sites_solution_hydrogens geom
_atom_sites_solution_primary direct
_atom_sites_solution_secondary difmap
_audit_creation_method SHELXL-97
_cell_angle_alpha 78.59(3)
_cell_angle_beta 84.49(3)
_cell_angle_gamma 81.36(3)
_cell_formula_units_Z 2
_cell_length_a 14.056(3)
_cell_length_b 15.309(3)
_cell_length_c 18.514(4)
_cell_measurement_temperature 223(2)
_cell_volume 3851.8(15)
_computing_structure_refinement 'SHELXL-97 (Sheldrick, 1997)'
_computing_structure_solution 'SHELXS-97 (Sheldrick, 1990)'
_diffrn_ambient_temperature 223(2)
_diffrn_measured_fraction_theta_full 0.851
_diffrn_measured_fraction_theta_max 0.851
_diffrn_radiation_monochromator graphite
_diffrn_radiation_source 'fine-focus sealed tube'
_diffrn_radiation_type MoK\a
_diffrn_radiation_wavelength 0.71073
_diffrn_reflns_av_R_equivalents 0.0112
_diffrn_reflns_av_sigmaI/netI 0.0262
_diffrn_reflns_limit_h_max 16
_diffrn_reflns_limit_h_min -18
_diffrn_reflns_limit_k_max 14
_diffrn_reflns_limit_k_min -20
_diffrn_reflns_limit_l_max 23
_diffrn_reflns_limit_l_min -24
_diffrn_reflns_number 22899
_diffrn_reflns_theta_full 28.68
_diffrn_reflns_theta_max 28.68
_diffrn_reflns_theta_min 2.34
_exptl_absorpt_coefficient_mu 1.301
_exptl_crystal_density_diffrn 1.621
_exptl_crystal_density_method 'not measured'
_exptl_crystal_F_000 1884
_refine_diff_density_max 0.712
_refine_diff_density_min -0.641
_refine_diff_density_rms 0.062
_refine_ls_extinction_method none
_refine_ls_goodness_of_fit_ref 1.016
_refine_ls_hydrogen_treatment mixed
_refine_ls_matrix_type full
_refine_ls_number_parameters 1128
_refine_ls_number_reflns 16895
_refine_ls_number_restraints 0
_refine_ls_restrained_S_all 1.016
_refine_ls_R_factor_all 0.0405
_refine_ls_R_factor_gt 0.0298
_refine_ls_shift/su_max 0.087
_refine_ls_shift/su_mean 0.002
_refine_ls_structure_factor_coef Fsqd
_refine_ls_weighting_details 'calc w=1/[\s^2^(Fo^2^)+(0.0357P)^2^+2.7510P] where P=(Fo^2^+2Fc^2^)/3'
_refine_ls_weighting_scheme calc
_refine_ls_wR_factor_gt 0.0710
_refine_ls_wR_factor_ref 0.0761
_reflns_number_gt 13832
_reflns_number_total 16895
_reflns_threshold_expression >2sigma(I)
_cod_data_source_file b514910j.txt
_cod_data_source_block struc_2,_[La(tpen)(OH)]2(Otf)4.3CH3CN
_cod_depositor_comments
;
The following automatic conversions were performed:
'_symmetry_cell_setting' value 'Triclinic' changed to 'triclinic'
according to '/home/saulius/struct/CIF-dictionaries/cif_core.dic'
dictionary named 'cif_core.dic' version 2.4.1 from 2010-06-29.

Automatic conversion script
Id: cif_fix_enum 1527 2010-12-29 10:47:43Z saulius 
;
_cod_original_cell_volume 3852.0(13)
_cod_original_sg_symbol_H-M P-1
_cod_database_code 7006869

loop_
_symmetry_equiv_pos_as_xyz
'x, y, z'
'-x, -y, -z'

loop_
_atom_site_label
_atom_site_type_symbol
_atom_site_fract_x
_atom_site_fract_y
_atom_site_fract_z
_atom_site_U_iso_or_equiv
_atom_site_adp_type
_atom_site_occupancy
_atom_site_symmetry_multiplicity
_atom_site_calc_flag
_atom_site_refinement_flags
_atom_site_disorder_assembly
_atom_site_disorder_group
La1 La 0.363385(10) 0.868233(9) 0.776516(8) 0.03036(4) Uani 1 1 d . . .
La2 La 0.260735(11) 0.678940(10) 0.698147(8) 0.03132(4) Uani 1 1 d . . .
O1 O 0.25107(16) 0.75889(13) 0.79846(11) 0.0357(4) Uani 1 1 d . . .
H1O H 0.210(2) 0.767(2) 0.8157(18) 0.038(10) Uiso 1 1 d . . .
O2 O 0.38484(15) 0.77523(13) 0.68340(11) 0.0345(4) Uani 1 1 d . . .
H2O H 0.427(3) 0.763(2) 0.667(2) 0.049(12) Uiso 1 1 d . . .
N1 N 0.49249(17) 0.93486(15) 0.84993(12) 0.0378(5) Uani 1 1 d . . .
N2 N 0.34410(17) 0.82328(16) 0.92892(12) 0.0387(5) Uani 1 1 d . . .
N3 N 0.53088(18) 0.90839(16) 0.69877(13) 0.0413(5) Uani 1 1 d . . .
N4 N 0.38664(19) 1.05266(16) 0.73319(15) 0.0492(6) Uani 1 1 d . . .
N5 N 0.21961(18) 0.96487(17) 0.84789(15) 0.0496(6) Uani 1 1 d . . .
N6 N 0.48316(17) 0.72891(15) 0.84148(12) 0.0374(5) Uani 1 1 d . . .
N31 N 0.25837(18) 0.51083(15) 0.65779(12) 0.0394(5) Uani 1 1 d . . .
N32 N 0.23315(17) 0.54250(15) 0.81435(12) 0.0381(5) Uani 1 1 d . . .
N33 N 0.35957(17) 0.65163(15) 0.57060(12) 0.0388(5) Uani 1 1 d . . .
N34 N 0.14841(19) 0.67107(17) 0.57707(13) 0.0460(6) Uani 1 1 d . . .
N35 N 0.42024(17) 0.56486(15) 0.74554(12) 0.0369(5) Uani 1 1 d . . .
N36 N 0.07559(18) 0.66001(18) 0.75564(14) 0.0466(6) Uani 1 1 d . . .
C1 C 0.5914(2) 0.9234(2) 0.81360(16) 0.0456(7) Uani 1 1 d . . .
H1A H 0.6214 0.8615 0.8300 0.055 Uiso 1 1 calc R . .
H1B H 0.6298 0.9635 0.8297 0.055 Uiso 1 1 calc R . .
C2 C 0.5942(2) 0.94285(19) 0.73072(16) 0.0396(6) Uani 1 1 d . . .
C3 C 0.6633(3) 0.9918(2) 0.68987(19) 0.0573(8) Uani 1 1 d . . .
H3 H 0.7064 1.0161 0.7136 0.069 Uiso 1 1 calc R . .
C4 C 0.6675(3) 1.0040(3) 0.6141(2) 0.0658(10) Uani 1 1 d . . .
H4 H 0.7142 1.0363 0.5854 0.079 Uiso 1 1 calc R . .
C5 C 0.6034(3) 0.9689(3) 0.58094(19) 0.0633(9) Uani 1 1 d . . .
H5 H 0.6052 0.9765 0.5292 0.076 Uiso 1 1 calc R . .
C6 C 0.5362(3) 0.9224(2) 0.62455(17) 0.0522(8) Uani 1 1 d . . .
H6 H 0.4915 0.8991 0.6014 0.063 Uiso 1 1 calc R . .
C7 C 0.4593(3) 1.0324(2) 0.85059(19) 0.0550(8) Uani 1 1 d . . .
H7A H 0.5100 1.0575 0.8695 0.066 Uiso 1 1 calc R . .
H7B H 0.4021 1.0374 0.8849 0.066 Uiso 1 1 calc R . .
C8 C 0.4354(2) 1.0879(2) 0.77676(19) 0.0497(7) Uani 1 1 d . . .
C9 C 0.4592(3) 1.1749(2) 0.7579(2) 0.0623(9) Uani 1 1 d . . .
H9 H 0.4935 1.1975 0.7898 0.075 Uiso 1 1 calc R . .
C10 C 0.4320(3) 1.2270(2) 0.6923(3) 0.0697(11) Uani 1 1 d . . .
H10 H 0.4462 1.2864 0.6790 0.084 Uiso 1 1 calc R . .
C11 C 0.3841(3) 1.1920(2) 0.6464(3) 0.0730(11) Uani 1 1 d . . .
H11 H 0.3660 1.2265 0.6007 0.088 Uiso 1 1 calc R . .
C12 C 0.3624(3) 1.1048(2) 0.6683(2) 0.0625(9) Uani 1 1 d . . .
H12 H 0.3294 1.0811 0.6365 0.075 Uiso 1 1 calc R . .
C13 C 0.2406(2) 0.8423(2) 0.95300(17) 0.0496(7) Uani 1 1 d . . .
H13A H 0.2340 0.8358 1.0069 0.060 Uiso 1 1 calc R . .
H13B H 0.2055 0.7980 0.9394 0.060 Uiso 1 1 calc R . .
C14 C 0.1963(2) 0.9346(2) 0.9194(2) 0.0574(9) Uani 1 1 d . . .
C15 C 0.1296(4) 0.9851(4) 0.9602(3) 0.1061(18) Uani 1 1 d . . .
H15 H 0.1163 0.9646 1.0109 0.127 Uiso 1 1 calc R . .
C16 C 0.0836(5) 1.0652(4) 0.9252(4) 0.154(3) Uani 1 1 d . . .
H16 H 0.0380 1.1002 0.9520 0.184 Uiso 1 1 calc R . .
C17 C 0.1036(4) 1.0946(3) 0.8518(3) 0.117(2) Uani 1 1 d . . .
H17 H 0.0705 1.1484 0.8269 0.140 Uiso 1 1 calc R . .
C18 C 0.1732(3) 1.0437(2) 0.8151(2) 0.0673(10) Uani 1 1 d . . .
H18 H 0.1890 1.0649 0.7648 0.081 Uiso 1 1 calc R . .
C19 C 0.3733(2) 0.7254(2) 0.95128(16) 0.0467(7) Uani 1 1 d . . .
H19A H 0.3211 0.6938 0.9424 0.056 Uiso 1 1 calc R . .
H19B H 0.3816 0.7117 1.0045 0.056 Uiso 1 1 calc R . .
C20 C 0.4644(2) 0.68970(19) 0.91175(15) 0.0409(6) Uani 1 1 d . . .
C21 C 0.5240(3) 0.6155(2) 0.94594(18) 0.0536(8) Uani 1 1 d . . .
H21 H 0.5093 0.5890 0.9953 0.064 Uiso 1 1 calc R . .
C22 C 0.6049(3) 0.5806(2) 0.9073(2) 0.0604(9) Uani 1 1 d . . .
H22 H 0.6458 0.5302 0.9296 0.072 Uiso 1 1 calc R . .
C23 C 0.6239(2) 0.6210(2) 0.8358(2) 0.0520(8) Uani 1 1 d . . .
H23 H 0.6786 0.5989 0.8081 0.062 Uiso 1 1 calc R . .
C24 C 0.5622(2) 0.69447(19) 0.80475(17) 0.0420(6) Uani 1 1 d . . .
H24 H 0.5762 0.7217 0.7555 0.050 Uiso 1 1 calc R . .
C25 C 0.4979(2) 0.8872(2) 0.92811(15) 0.0439(7) Uani 1 1 d . . .
H25A H 0.5306 0.9215 0.9552 0.053 Uiso 1 1 calc R . .
H25B H 0.5363 0.8280 0.9294 0.053 Uiso 1 1 calc R . .
C26 C 0.3995(2) 0.8753(2) 0.96576(16) 0.0465(7) Uani 1 1 d . . .
H26A H 0.4070 0.8444 1.0170 0.056 Uiso 1 1 calc R . .
H26B H 0.3626 0.9347 0.9669 0.056 Uiso 1 1 calc R . .
C31 C 0.3381(2) 0.49366(19) 0.60158(16) 0.0446(7) Uani 1 1 d . . .
H31A H 0.3232 0.4476 0.5761 0.054 Uiso 1 1 calc R . .
H31B H 0.3975 0.4699 0.6266 0.054 Uiso 1 1 calc R . .
C32 C 0.3555(2) 0.57646(19) 0.54501(16) 0.0411(6) Uani 1 1 d . . .
C33 C 0.3693(3) 0.5731(2) 0.47068(18) 0.0572(9) Uani 1 1 d . . .
H33 H 0.3674 0.5193 0.4540 0.069 Uiso 1 1 calc R . .
C34 C 0.3857(3) 0.6503(3) 0.42165(19) 0.0683(11) Uani 1 1 d . . .
H34 H 0.3937 0.6501 0.3707 0.082 Uiso 1 1 calc R . .
C35 C 0.3905(3) 0.7279(2) 0.44744(18) 0.0581(9) Uani 1 1 d . . .
H35 H 0.4023 0.7811 0.4148 0.070 Uiso 1 1 calc R . .
C36 C 0.3775(2) 0.7253(2) 0.52191(16) 0.0456(7) Uani 1 1 d . . .
H36 H 0.3814 0.7779 0.5398 0.055 Uiso 1 1 calc R . .
C37 C 0.1649(2) 0.5102(2) 0.62743(18) 0.0500(7) Uani 1 1 d . . .
H37A H 0.1141 0.5103 0.6675 0.060 Uiso 1 1 calc R . .
H37B H 0.1673 0.4544 0.6086 0.060 Uiso 1 1 calc R . .
C38 C 0.1384(2) 0.5887(2) 0.56634(16) 0.0446(7) Uani 1 1 d . . .
C39 C 0.1013(3) 0.5751(3) 0.50327(19) 0.0591(9) Uani 1 1 d . . .
H39 H 0.0964 0.5166 0.4969 0.071 Uiso 1 1 calc R . .
C40 C 0.0720(3) 0.6479(3) 0.4503(2) 0.0675(10) Uani 1 1 d . . .
H40 H 0.0455 0.6401 0.4077 0.081 Uiso 1 1 calc R . .
C41 C 0.0818(3) 0.7322(3) 0.46056(19) 0.0626(9) Uani 1 1 d . . .
H41 H 0.0625 0.7832 0.4250 0.075 Uiso 1 1 calc R . .
C42 C 0.1206(3) 0.7407(2) 0.52397(17) 0.0547(8) Uani 1 1 d . . .
H42 H 0.1280 0.7987 0.5303 0.066 Uiso 1 1 calc R . .
C43 C 0.3212(2) 0.5210(2) 0.85667(16) 0.0458(7) Uani 1 1 d . . .
H43A H 0.3152 0.4674 0.8949 0.055 Uiso 1 1 calc R . .
H43B H 0.3258 0.5710 0.8814 0.055 Uiso 1 1 calc R . .
C44 C 0.4115(2) 0.50466(18) 0.80871(15) 0.0406(6) Uani 1 1 d . . .
C45 C 0.4821(2) 0.4324(2) 0.82891(18) 0.0500(7) Uani 1 1 d . . .
H45 H 0.4732 0.3907 0.8728 0.060 Uiso 1 1 calc R . .
C46 C 0.5647(3) 0.4224(2) 0.7843(2) 0.0555(8) Uani 1 1 d . . .
H46 H 0.6132 0.3737 0.7968 0.067 Uiso 1 1 calc R . .
C47 C 0.5756(2) 0.4853(2) 0.72062(18) 0.0487(7) Uani 1 1 d . . .
H47 H 0.6322 0.4809 0.6894 0.058 Uiso 1 1 calc R . .
C48 C 0.5021(2) 0.55480(19) 0.70351(16) 0.0416(6) Uani 1 1 d . . .
H48 H 0.5101 0.5973 0.6599 0.050 Uiso 1 1 calc R . .
C49 C 0.1529(2) 0.5741(2) 0.86434(16) 0.0454(7) Uani 1 1 d . . .
H49A H 0.1730 0.6196 0.8880 0.055 Uiso 1 1 calc R . .
H49B H 0.1380 0.5236 0.9032 0.055 Uiso 1 1 calc R . .
C50 C 0.0635(2) 0.6138(2) 0.82477(17) 0.0464(7) Uani 1 1 d . . .
C51 C -0.0271(3) 0.6062(3) 0.8605(2) 0.0608(9) Uani 1 1 d . . .
H51 H -0.0335 0.5725 0.9086 0.073 Uiso 1 1 calc R . .
C52 C -0.1070(3) 0.6484(3) 0.8246(2) 0.0740(12) Uani 1 1 d . . .
H52 H -0.1689 0.6451 0.8483 0.089 Uiso 1 1 calc R . .
C53 C -0.0963(3) 0.6957(3) 0.7536(2) 0.0746(12) Uani 1 1 d . . .
H53 H -0.1504 0.7245 0.7280 0.090 Uiso 1 1 calc R . .
C54 C -0.0040(2) 0.6998(3) 0.7208(2) 0.0606(9) Uani 1 1 d . . .
H54 H 0.0035 0.7317 0.6722 0.073 Uiso 1 1 calc R . .
C55 C 0.2679(2) 0.43691(19) 0.72362(16) 0.0447(7) Uani 1 1 d . . .
H55A H 0.3360 0.4223 0.7346 0.054 Uiso 1 1 calc R . .
H55B H 0.2474 0.3831 0.7120 0.054 Uiso 1 1 calc R . .
C56 C 0.2089(2) 0.46089(19) 0.79124(16) 0.0465(7) Uani 1 1 d . . .
H56A H 0.1405 0.4707 0.7814 0.056 Uiso 1 1 calc R . .
H56B H 0.2185 0.4098 0.8323 0.056 Uiso 1 1 calc R . .
S1 S 0.19552(6) 0.92307(5) 0.62377(4) 0.04332(16) Uani 1 1 d . . .
F1S1 F 0.03351(19) 0.9760(2) 0.69113(18) 0.1086(10) Uani 1 1 d . . .
F2S1 F 0.0242(2) 0.9759(2) 0.5773(2) 0.1292(12) Uani 1 1 d . . .
F3S1 F 0.0888(2) 1.07802(16) 0.6113(2) 0.1198(11) Uani 1 1 d . . .
O1S1 O 0.24322(15) 0.94918(13) 0.68026(12) 0.0471(5) Uani 1 1 d . . .
O2S1 O 0.17019(15) 0.83282(13) 0.64354(12) 0.0477(5) Uani 1 1 d . . .
O3S1 O 0.2364(2) 0.9462(2) 0.55090(14) 0.0818(8) Uani 1 1 d . . .
C1S C 0.0780(3) 0.9921(3) 0.6261(3) 0.0711(11) Uani 1 1 d . . .
S2A S 0.75999(18) 0.16552(16) 0.83392(18) 0.0494(5) Uani 0.657(8) 1 d P A -1
C2SA C 0.8026(9) 0.1890(5) 0.7374(4) 0.081(3) Uani 0.657(8) 1 d P A -1
F3S2 F 0.7346(9) 0.2163(7) 0.6969(4) 0.235(6) Uani 0.657(8) 1 d P A -1
O3S2 O 0.8461(4) 0.1372(5) 0.8684(3) 0.114(2) Uani 0.657(8) 1 d P A -1
S2B S 0.7338(5) 0.1836(3) 0.8083(3) 0.0615(11) Uani 0.343(8) 1 d P A -2
C2SB C 0.8531(17) 0.1663(13) 0.7581(13) 0.110(7) Uani 0.343(8) 1 d P A -2
F4S2 F 0.9136(9) 0.1279(12) 0.8066(12) 0.216(9) Uani 0.343(8) 1 d P A -2
O4S2 O 0.6699(9) 0.2169(9) 0.7491(11) 0.137(6) Uani 0.343(8) 1 d P A -2
F1S2 F 0.8654(5) 0.2434(4) 0.7238(2) 0.237(3) Uani 1 1 d . . .
F2S2 F 0.8453(3) 0.1161(2) 0.71299(17) 0.1180(11) Uani 1 1 d . . .
O1S2 O 0.7123(3) 0.0947(3) 0.8414(2) 0.1298(15) Uani 1 1 d . . .
O2S2 O 0.7247(4) 0.2476(2) 0.8513(2) 0.154(2) Uani 1 1 d . . .
S3A S 0.2379(3) 0.27474(19) 1.00689(16) 0.0636(8) Uani 0.575(6) 1 d P B -1
F3S3 F 0.3980(4) 0.2471(5) 0.9375(4) 0.098(2) Uani 0.575(6) 1 d P B -1
O3S3 O 0.1430(3) 0.2383(6) 1.0079(3) 0.089(2) Uani 0.575(6) 1 d P B -1
C3SA C 0.3106(3) 0.2227(3) 0.9401(2) 0.0287(11) Uani 0.575(6) 1 d P B -1
S3B S 0.2814(3) 0.2819(2) 0.99517(19) 0.0473(7) Uani 0.425(6) 1 d P B -2
F4S3 F 0.1435(4) 0.1815(4) 0.9893(4) 0.0706(18) Uani 0.425(6) 1 d P B -2
O4S3 O 0.3663(6) 0.2907(6) 0.9574(4) 0.065(2) Uani 0.425(6) 1 d P B -2
C3SB C 0.2303(6) 0.1980(5) 0.9596(4) 0.048(2) Uani 0.425(6) 1 d P B -2
F1S3 F 0.3016(2) 0.12516(17) 0.96641(17) 0.1122(10) Uani 1 1 d . . .
F2S3 F 0.2492(4) 0.2325(3) 0.87989(18) 0.175(2) Uani 1 1 d . . .
O1S3 O 0.28064(17) 0.24246(15) 1.07423(12) 0.0547(6) Uani 1 1 d . . .
O2S3 O 0.2166(3) 0.36270(17) 0.98107(16) 0.0917(10) Uani 1 1 d . . .
S4 S 0.69228(9) 0.67615(7) 0.58339(6) 0.0709(3) Uani 1 1 d . . .
C4SA C 0.7987(13) 0.7242(10) 0.5359(8) 0.085(4) Uani 0.580(7) 1 d P C -1
F1S4 F 0.8708(10) 0.7151(12) 0.5650(6) 0.151(7) Uani 0.580(7) 1 d P C -1
F2S4 F 0.7746(12) 0.8131(10) 0.5286(11) 0.235(11) Uani 0.580(7) 1 d P C -1
F3S4 F 0.8159(5) 0.7085(5) 0.4689(3) 0.129(3) Uani 0.580(7) 1 d P C -1
O1S4 O 0.6184(6) 0.7146(10) 0.5491(6) 0.175(6) Uani 0.580(7) 1 d P C -1
O2S4 O 0.7267(8) 0.5841(6) 0.5784(7) 0.151(4) Uani 0.580(7) 1 d P C -1
O3S4 O 0.7002(5) 0.6887(6) 0.6571(3) 0.106(3) Uani 0.580(7) 1 d P C -1
C4SB C 0.7706(15) 0.7563(11) 0.5505(16) 0.097(8) Uani 0.420(7) 1 d P C -2
F4S4 F 0.7433(12) 0.8154(9) 0.4958(5) 0.110(5) Uani 0.420(7) 1 d P C -2
F5S4 F 0.8588(16) 0.700(2) 0.5400(17) 0.248(17) Uani 0.420(7) 1 d P C -2
F6S4 F 0.7778(8) 0.8053(6) 0.6037(7) 0.139(5) Uani 0.420(7) 1 d P C -2
O4S4 O 0.6721(12) 0.6468(7) 0.5186(6) 0.130(5) Uani 0.420(7) 1 d P C -2
O5S4 O 0.7240(8) 0.6163(9) 0.6376(9) 0.149(7) Uani 0.420(7) 1 d P C -2
O6S4 O 0.5962(6) 0.7344(5) 0.6013(6) 0.093(3) Uani 0.420(7) 1 d P C -2
N101 N 0.8006(4) 0.4199(3) 0.9473(3) 0.1119(15) Uani 1 1 d . . .
C101 C 0.8661(3) 0.3714(3) 0.9416(2) 0.0720(11) Uani 1 1 d . . .
C102 C 0.9504(4) 0.3071(4) 0.9369(3) 0.1048(18) Uani 1 1 d . . .
H10A H 0.9660 0.2761 0.9861 0.157 Uiso 1 1 calc R . .
H10B H 1.0040 0.3377 0.9131 0.157 Uiso 1 1 calc R . .
H10C H 0.9384 0.2638 0.9081 0.157 Uiso 1 1 calc R . .
N102 N 1.0113(3) 0.3875(4) 0.7420(3) 0.1149(17) Uani 1 1 d . . .
C103 C 0.9338(4) 0.4179(3) 0.7408(3) 0.0803(13) Uani 1 1 d . . .
C104 C 0.8343(5) 0.4537(4) 0.7397(4) 0.125(2) Uani 1 1 d . . .
H10D H 0.7966 0.4066 0.7365 0.187 Uiso 1 1 calc R . .
H10E H 0.8246 0.5019 0.6973 0.187 Uiso 1 1 calc R . .
H10F H 0.8138 0.4769 0.7846 0.187 Uiso 1 1 calc R . .
N103 N 1.0486(2) 0.8152(2) 0.8656(2) 0.0714(9) Uani 1 1 d . . .
C105 C 0.9757(3) 0.8540(2) 0.8537(2) 0.0590(9) Uani 1 1 d . . .
C106 C 0.8804(3) 0.9031(3) 0.8368(3) 0.0892(15) Uani 1 1 d . . .
H10G H 0.8778 0.9217 0.7837 0.134 Uiso 1 1 calc R . .
H10H H 0.8688 0.9557 0.8599 0.134 Uiso 1 1 calc R . .
H10I H 0.8315 0.8644 0.8556 0.134 Uiso 1 1 calc R . .

loop_
_atom_site_aniso_label
_atom_site_aniso_U_11
_atom_site_aniso_U_22
_atom_site_aniso_U_33
_atom_site_aniso_U_23
_atom_site_aniso_U_13
_atom_site_aniso_U_12
La1 0.03033(8) 0.03059(8) 0.03009(8) -0.00629(6) -0.00192(6) -0.00310(6)
La2 0.03325(8) 0.03332(8) 0.02812(8) -0.00565(6) -0.00266(6) -0.00654(6)
O1 0.0337(11) 0.0416(11) 0.0331(10) -0.0102(8) 0.0022(9) -0.0079(9)
O2 0.0324(11) 0.0384(10) 0.0337(10) -0.0105(8) 0.0032(8) -0.0064(8)
N1 0.0412(13) 0.0409(12) 0.0340(12) -0.0113(10) -0.0011(10) -0.0094(10)
N2 0.0397(13) 0.0459(13) 0.0326(12) -0.0131(10) 0.0032(9) -0.0080(10)
N3 0.0447(14) 0.0437(13) 0.0368(12) -0.0080(10) 0.0011(10) -0.0118(11)
N4 0.0501(15) 0.0354(13) 0.0600(17) -0.0031(12) -0.0049(12) -0.0059(11)
N5 0.0403(14) 0.0500(15) 0.0594(17) -0.0196(13) -0.0011(12) 0.0023(11)
N6 0.0385(13) 0.0407(12) 0.0335(12) -0.0092(9) -0.0064(9) -0.0010(10)
N31 0.0472(14) 0.0390(12) 0.0349(12) -0.0075(10) -0.0051(10) -0.0129(10)
N32 0.0422(13) 0.0410(12) 0.0335(12) -0.0067(10) -0.0020(10) -0.0141(10)
N33 0.0443(13) 0.0413(13) 0.0327(12) -0.0108(10) 0.0006(10) -0.0091(10)
N34 0.0491(15) 0.0533(15) 0.0367(13) -0.0083(11) -0.0089(11) -0.0067(12)
N35 0.0392(13) 0.0343(11) 0.0380(12) -0.0052(9) -0.0058(10) -0.0070(9)
N36 0.0373(13) 0.0577(15) 0.0470(14) -0.0125(12) -0.0023(11) -0.0108(11)
C1 0.0374(15) 0.0590(18) 0.0437(16) -0.0092(14) -0.0042(12) -0.0165(13)
C2 0.0374(15) 0.0407(15) 0.0413(15) -0.0082(12) 0.0010(12) -0.0089(12)
C3 0.054(2) 0.066(2) 0.057(2) -0.0120(17) 0.0047(16) -0.0265(17)
C4 0.067(2) 0.075(2) 0.057(2) -0.0069(18) 0.0163(18) -0.034(2)
C5 0.075(3) 0.076(2) 0.0399(18) -0.0077(16) 0.0100(16) -0.025(2)
C6 0.059(2) 0.061(2) 0.0385(16) -0.0062(14) -0.0004(14) -0.0214(16)
C7 0.067(2) 0.0473(18) 0.0544(19) -0.0193(15) -0.0028(16) -0.0085(16)
C8 0.0541(19) 0.0357(15) 0.0589(19) -0.0127(14) 0.0036(15) -0.0048(13)
C9 0.065(2) 0.0434(18) 0.081(3) -0.0186(18) 0.0093(19) -0.0144(16)
C10 0.068(2) 0.0367(17) 0.098(3) -0.0050(19) 0.016(2) -0.0109(16)
C11 0.070(3) 0.048(2) 0.089(3) 0.0155(19) -0.004(2) -0.0061(18)
C12 0.061(2) 0.0490(19) 0.073(2) 0.0092(17) -0.0172(18) -0.0137(16)
C13 0.0450(17) 0.065(2) 0.0423(16) -0.0200(15) 0.0108(13) -0.0130(15)
C14 0.0461(19) 0.063(2) 0.064(2) -0.0254(17) 0.0133(16) -0.0034(15)
C15 0.108(4) 0.103(4) 0.090(3) -0.028(3) 0.038(3) 0.026(3)
C16 0.165(6) 0.114(5) 0.134(5) -0.015(4) 0.065(5) 0.076(4)
C17 0.111(4) 0.083(3) 0.128(5) -0.016(3) 0.019(4) 0.053(3)
C18 0.057(2) 0.058(2) 0.085(3) -0.0211(19) -0.0046(19) 0.0103(17)
C19 0.0579(19) 0.0483(17) 0.0322(14) -0.0031(12) 0.0023(13) -0.0104(14)
C20 0.0501(17) 0.0394(15) 0.0354(14) -0.0074(12) -0.0100(12) -0.0077(12)
C21 0.071(2) 0.0445(17) 0.0456(17) -0.0015(14) -0.0225(16) -0.0053(15)
C22 0.064(2) 0.0413(17) 0.078(3) -0.0120(17) -0.0319(19) 0.0070(15)
C23 0.0393(16) 0.0492(18) 0.073(2) -0.0273(16) -0.0140(15) 0.0027(13)
C24 0.0364(15) 0.0456(16) 0.0477(16) -0.0180(13) -0.0071(12) -0.0017(12)
C25 0.0483(17) 0.0526(17) 0.0357(15) -0.0125(13) -0.0061(12) -0.0142(13)
C26 0.0529(18) 0.0576(18) 0.0340(15) -0.0178(13) 0.0021(13) -0.0139(14)
C31 0.0536(18) 0.0401(15) 0.0436(16) -0.0146(13) -0.0019(13) -0.0096(13)
C32 0.0428(16) 0.0450(16) 0.0390(15) -0.0146(12) -0.0003(12) -0.0094(12)
C33 0.079(2) 0.058(2) 0.0429(17) -0.0242(15) 0.0088(16) -0.0233(18)
C34 0.103(3) 0.071(2) 0.0373(17) -0.0198(16) 0.0149(18) -0.033(2)
C35 0.080(3) 0.057(2) 0.0391(17) -0.0090(14) 0.0098(16) -0.0227(18)
C36 0.0512(18) 0.0472(16) 0.0417(16) -0.0142(13) 0.0028(13) -0.0133(13)
C37 0.0505(18) 0.0543(18) 0.0489(18) -0.0063(14) -0.0105(14) -0.0182(15)
C38 0.0387(16) 0.0590(18) 0.0403(16) -0.0125(13) -0.0049(12) -0.0138(13)
C39 0.059(2) 0.075(2) 0.0519(19) -0.0210(17) -0.0138(16) -0.0156(18)
C40 0.066(2) 0.094(3) 0.047(2) -0.0215(19) -0.0197(17) -0.006(2)
C41 0.067(2) 0.076(2) 0.0426(18) -0.0077(17) -0.0180(16) 0.0045(19)
C42 0.062(2) 0.058(2) 0.0434(17) -0.0085(15) -0.0136(15) 0.0005(16)
C43 0.0517(18) 0.0503(17) 0.0353(15) -0.0011(13) -0.0075(13) -0.0126(14)
C44 0.0483(17) 0.0364(14) 0.0388(15) -0.0048(11) -0.0098(12) -0.0096(12)
C45 0.062(2) 0.0381(15) 0.0489(18) -0.0004(13) -0.0168(15) -0.0048(14)
C46 0.059(2) 0.0416(17) 0.066(2) -0.0150(15) -0.0188(17) 0.0068(14)
C47 0.0455(17) 0.0512(18) 0.0533(18) -0.0220(15) -0.0073(14) 0.0006(13)
C48 0.0413(16) 0.0411(15) 0.0445(16) -0.0104(12) -0.0063(12) -0.0068(12)
C49 0.0489(17) 0.0510(17) 0.0379(15) -0.0080(13) 0.0065(13) -0.0177(14)
C50 0.0445(17) 0.0540(18) 0.0461(17) -0.0170(14) 0.0054(13) -0.0193(14)
C51 0.049(2) 0.079(2) 0.062(2) -0.0261(19) 0.0138(16) -0.0290(18)
C52 0.042(2) 0.106(3) 0.085(3) -0.044(3) 0.0130(19) -0.023(2)
C53 0.0405(19) 0.109(3) 0.085(3) -0.044(3) -0.0113(19) -0.005(2)
C54 0.0466(19) 0.081(2) 0.057(2) -0.0208(18) -0.0085(16) -0.0023(17)
C55 0.0612(19) 0.0344(14) 0.0413(16) -0.0064(12) -0.0071(14) -0.0139(13)
C56 0.061(2) 0.0380(15) 0.0423(16) -0.0030(12) -0.0017(14) -0.0196(14)
S1 0.0487(4) 0.0420(4) 0.0354(4) 0.0004(3) -0.0071(3) -0.0014(3)
F1S1 0.0607(16) 0.124(2) 0.127(2) -0.0237(19) 0.0187(16) 0.0160(15)
F2S1 0.102(2) 0.137(3) 0.152(3) -0.029(2) -0.089(2) 0.0259(19)
F3S1 0.111(2) 0.0513(14) 0.180(3) 0.0099(16) -0.041(2) 0.0222(14)
O1S1 0.0510(12) 0.0371(10) 0.0530(12) -0.0054(9) -0.0169(10) -0.0001(9)
O2S1 0.0507(13) 0.0397(11) 0.0526(12) -0.0032(9) -0.0188(10) -0.0032(9)
O3S1 0.109(2) 0.088(2) 0.0429(14) 0.0004(13) 0.0118(14) -0.0216(17)
C1S 0.063(2) 0.059(2) 0.085(3) -0.001(2) -0.031(2) 0.0129(18)
S2A 0.0586(11) 0.0471(9) 0.0428(12) -0.0107(8) -0.0106(8) -0.0002(7)
C2SA 0.153(9) 0.057(4) 0.039(3) 0.002(3) -0.023(4) -0.037(5)
F3S2 0.246(11) 0.323(11) 0.076(4) 0.009(5) -0.061(5) 0.120(9)
O3S2 0.082(4) 0.200(6) 0.055(3) -0.025(3) -0.024(3) 0.017(4)
S2B 0.089(3) 0.0499(19) 0.046(2) -0.0101(16) -0.018(2) -0.0024(18)
C2SB 0.139(19) 0.076(11) 0.124(17) 0.005(11) -0.069(14) -0.038(11)
F4S2 0.076(8) 0.284(19) 0.31(2) -0.086(17) -0.055(12) -0.033(10)
O4S2 0.074(8) 0.144(11) 0.192(16) -0.041(10) -0.061(9) 0.032(7)
F1S2 0.437(9) 0.191(4) 0.130(3) -0.051(3) 0.096(5) -0.236(6)
F2S2 0.143(3) 0.120(2) 0.099(2) -0.0472(19) 0.048(2) -0.046(2)
O1S2 0.168(4) 0.128(3) 0.110(3) -0.040(2) 0.052(3) -0.084(3)
O2S2 0.280(6) 0.082(2) 0.078(2) -0.0242(19) -0.021(3) 0.065(3)
S3A 0.085(2) 0.0513(12) 0.0508(12) -0.0105(9) -0.0091(13) 0.0056(13)
F3S3 0.076(4) 0.126(5) 0.085(4) 0.000(3) 0.015(3) -0.030(3)
O3S3 0.040(3) 0.129(6) 0.092(4) -0.015(4) -0.005(2) -0.003(3)
C3SA 0.038(3) 0.025(2) 0.021(2) -0.0046(15) -0.0012(17) 0.0011(17)
S3B 0.0542(18) 0.0467(11) 0.0422(13) -0.0023(9) -0.0026(12) -0.0188(13)
F4S3 0.052(3) 0.076(4) 0.100(4) -0.048(3) 0.004(3) -0.022(3)
O4S3 0.065(5) 0.082(5) 0.056(4) -0.017(3) 0.014(3) -0.039(4)
C3SB 0.050(5) 0.048(4) 0.051(4) -0.021(3) 0.001(3) -0.007(3)
F1S3 0.150(3) 0.0681(16) 0.123(2) -0.0492(16) -0.030(2) 0.0270(16)
F2S3 0.291(6) 0.154(3) 0.078(2) -0.057(2) -0.074(3) 0.059(3)
O1S3 0.0648(15) 0.0566(13) 0.0410(12) -0.0025(10) -0.0069(10) -0.0090(11)
O2S3 0.151(3) 0.0408(14) 0.0705(18) -0.0016(12) -0.0073(18) 0.0158(16)
S4 0.0881(8) 0.0618(6) 0.0638(6) -0.0054(5) 0.0062(5) -0.0292(5)
C4SA 0.101(11) 0.066(8) 0.086(7) -0.010(7) 0.015(7) -0.021(7)
F1S4 0.093(7) 0.285(18) 0.098(5) -0.041(7) -0.005(4) -0.096(9)
F2S4 0.25(2) 0.130(11) 0.34(2) -0.123(14) 0.185(18) -0.118(13)
F3S4 0.127(5) 0.199(7) 0.062(3) -0.024(4) 0.029(3) -0.047(5)
O1S4 0.069(5) 0.296(15) 0.137(9) 0.050(9) -0.042(6) -0.052(7)
O2S4 0.224(10) 0.088(5) 0.152(9) -0.050(6) 0.049(8) -0.060(6)
O3S4 0.101(5) 0.165(7) 0.065(4) -0.045(4) 0.037(3) -0.056(5)
C4SB 0.077(11) 0.034(8) 0.18(2) 0.005(10) -0.025(12) -0.017(7)
F4S4 0.176(10) 0.086(7) 0.064(4) 0.036(5) -0.016(5) -0.067(6)
F5S4 0.116(18) 0.36(3) 0.33(4) -0.21(3) 0.13(2) -0.110(19)
F6S4 0.145(9) 0.105(6) 0.197(11) -0.049(7) -0.092(8) -0.030(6)
O4S4 0.233(14) 0.076(6) 0.104(8) -0.048(6) 0.002(8) -0.062(7)
O5S4 0.132(9) 0.123(10) 0.146(12) 0.100(9) -0.033(9) -0.020(8)
O6S4 0.078(5) 0.054(4) 0.133(8) -0.008(5) 0.033(6) -0.005(3)
N101 0.099(3) 0.094(3) 0.139(4) -0.036(3) -0.016(3) 0.022(3)
C101 0.076(3) 0.066(2) 0.071(3) -0.009(2) -0.007(2) -0.002(2)
C102 0.082(3) 0.110(4) 0.100(4) 0.002(3) 0.008(3) 0.021(3)
N102 0.070(3) 0.172(5) 0.115(4) -0.027(3) -0.001(3) -0.059(3)
C103 0.083(3) 0.093(3) 0.078(3) -0.021(2) -0.003(3) -0.046(3)
C104 0.119(5) 0.099(4) 0.158(6) -0.040(4) -0.025(4) 0.013(4)
N103 0.0491(19) 0.080(2) 0.088(2) -0.0228(19) -0.0046(17) -0.0104(16)
C105 0.052(2) 0.052(2) 0.070(2) -0.0078(17) 0.0063(17) -0.0099(16)
C106 0.062(3) 0.073(3) 0.111(4) 0.015(2) 0.005(2) 0.012(2)

loop_
_atom_type_symbol
_atom_type_description
_atom_type_scat_dispersion_real
_atom_type_scat_dispersion_imag
_atom_type_scat_source
C C 0.0033 0.0016 'International Tables Vol C Tables 4.2.6.8 and 6.1.1.4'
H H 0.0000 0.0000 'International Tables Vol C Tables 4.2.6.8 and 6.1.1.4'
N N 0.0061 0.0033 'International Tables Vol C Tables 4.2.6.8 and 6.1.1.4'
O O 0.0106 0.0060 'International Tables Vol C Tables 4.2.6.8 and 6.1.1.4'
F F 0.0171 0.0103 'International Tables Vol C Tables 4.2.6.8 and 6.1.1.4'
S S 0.1246 0.1234 'International Tables Vol C Tables 4.2.6.8 and 6.1.1.4'
La La -0.2871 2.4523 'International Tables Vol C Tables 4.2.6.8 and 6.1.1.4'

loop_
_geom_angle_atom_site_label_1
_geom_angle_atom_site_label_2
_geom_angle_atom_site_label_3
_geom_angle
_geom_angle_site_symmetry_1
_geom_angle_site_symmetry_3
_geom_angle_publ_flag
O2 La1 O1 67.91(7) . . ?
O2 La1 O1S1 75.83(7) . . ?
O1 La1 O1S1 81.77(7) . . ?
O2 La1 N6 79.64(7) . . ?
O1 La1 N6 82.91(7) . . ?
O1S1 La1 N6 154.57(7) . . ?
O2 La1 N5 139.62(8) . . ?
O1 La1 N5 82.93(8) . . ?
O1S1 La1 N5 72.77(8) . . ?
N6 La1 N5 125.12(8) . . ?
O2 La1 N3 75.89(7) . . ?
O1 La1 N3 142.47(7) . . ?
O1S1 La1 N3 99.06(8) . . ?
N6 La1 N3 81.19(8) . . ?
N5 La1 N3 133.49(8) . . ?
O2 La1 N2 130.90(7) . . ?
O1 La1 N2 76.80(7) . . ?
O1S1 La1 N2 132.08(7) . . ?
N6 La1 N2 62.68(7) . . ?
N5 La1 N2 62.49(8) . . ?
N3 La1 N2 123.65(7) . . ?
O2 La1 N1 132.93(7) . . ?
O1 La1 N1 140.74(7) . . ?
O1S1 La1 N1 130.92(7) . . ?
N6 La1 N1 72.07(7) . . ?
N5 La1 N1 87.26(8) . . ?
N3 La1 N1 63.37(7) . . ?
N2 La1 N1 65.02(7) . . ?
O2 La1 N4 118.73(8) . . ?
O1 La1 N4 145.96(8) . . ?
O1S1 La1 N4 69.15(8) . . ?
N6 La1 N4 130.39(8) . . ?
N5 La1 N4 72.08(8) . . ?
N3 La1 N4 62.58(8) . . ?
N2 La1 N4 109.73(8) . . ?
N1 La1 N4 62.07(8) . . ?
O2 La1 La2 34.23(5) . . ?
O1 La1 La2 34.04(5) . . ?
O1S1 La1 La2 72.75(5) . . ?
N6 La1 La2 83.22(5) . . ?
N5 La1 La2 110.60(6) . . ?
N3 La1 La2 110.06(5) . . ?
N2 La1 La2 106.94(5) . . ?
N1 La1 La2 155.02(5) . . ?
N4 La1 La2 138.90(6) . . ?
O1 La2 O2 68.29(7) . . ?
O1 La2 O2S1 77.80(7) . . ?
O2 La2 O2S1 77.82(7) . . ?
O1 La2 N33 144.48(7) . . ?
O2 La2 N33 76.19(7) . . ?
O2S1 La2 N33 95.45(8) . . ?
O1 La2 N35 93.55(7) . . ?
O2 La2 N35 76.15(7) . . ?
O2S1 La2 N35 153.95(7) . . ?
N33 La2 N35 77.28(8) . . ?
O1 La2 N32 80.17(7) . . ?
O2 La2 N32 125.98(7) . . ?
O2S1 La2 N32 137.23(8) . . ?
N33 La2 N32 122.80(7) . . ?
N35 La2 N32 62.92(7) . . ?
O1 La2 N36 79.75(8) . . ?
O2 La2 N36 143.62(7) . . ?
O2S1 La2 N36 78.86(8) . . ?
N33 La2 N36 133.74(8) . . ?
N35 La2 N36 124.21(8) . . ?
N32 La2 N36 61.35(8) . . ?
O1 La2 N31 145.81(7) . . ?
O2 La2 N31 131.74(7) . . ?
O2S1 La2 N31 128.59(7) . . ?
N33 La2 N31 63.21(7) . . ?
N35 La2 N31 70.64(7) . . ?
N32 La2 N31 65.66(7) . . ?
N36 La2 N31 84.61(8) . . ?
O1 La2 N34 138.73(7) . . ?
O2 La2 N34 121.85(7) . . ?
O2S1 La2 N34 67.34(7) . . ?
N33 La2 N34 63.14(7) . . ?
N35 La2 N34 127.30(7) . . ?
N32 La2 N34 110.95(7) . . ?
N36 La2 N34 72.63(8) . . ?
N31 La2 N34 61.27(7) . . ?
O1 La2 La1 34.36(5) . . ?
O2 La2 La1 34.30(5) . . ?
O2S1 La2 La1 71.45(5) . . ?
N33 La2 La1 110.28(5) . . ?
N35 La2 La1 87.47(5) . . ?
N32 La2 La1 107.29(5) . . ?
N36 La2 La1 111.02(6) . . ?
N31 La2 La1 157.94(5) . . ?
N34 La2 La1 137.01(6) . . ?
La2 O1 La1 111.60(9) . . ?
La2 O2 La1 111.47(8) . . ?
C1 N1 C25 107.3(2) . . ?
C1 N1 C7 110.0(2) . . ?
C25 N1 C7 107.7(2) . . ?
C1 N1 La1 110.89(16) . . ?
C25 N1 La1 111.64(16) . . ?
C7 N1 La1 109.25(18) . . ?
C19 N2 C13 107.3(2) . . ?
C19 N2 C26 111.3(2) . . ?
C13 N2 C26 108.2(2) . . ?
C19 N2 La1 108.74(16) . . ?
C13 N2 La1 108.28(17) . . ?
C26 N2 La1 112.86(17) . . ?
C2 N3 C6 117.5(3) . . ?
C2 N3 La1 119.08(18) . . ?
C6 N3 La1 119.7(2) . . ?
C8 N4 C12 117.1(3) . . ?
C8 N4 La1 117.4(2) . . ?
C12 N4 La1 125.0(2) . . ?
C14 N5 C18 118.4(3) . . ?
C14 N5 La1 119.0(2) . . ?
C18 N5 La1 122.6(2) . . ?
C20 N6 C24 117.9(3) . . ?
C20 N6 La1 120.62(19) . . ?
C24 N6 La1 121.48(19) . . ?
C37 N31 C31 109.5(2) . . ?
C37 N31 C55 107.6(2) . . ?
C31 N31 C55 109.2(2) . . ?
C37 N31 La2 109.27(18) . . ?
C31 N31 La2 110.62(16) . . ?
C55 N31 La2 110.64(15) . . ?
C49 N32 C43 107.1(2) . . ?
C49 N32 C56 108.1(2) . . ?
C43 N32 C56 111.2(2) . . ?
C49 N32 La2 108.82(17) . . ?
C43 N32 La2 108.47(16) . . ?
C56 N32 La2 113.00(16) . . ?
C36 N33 C32 118.2(2) . . ?
C36 N33 La2 116.32(18) . . ?
C32 N33 La2 120.09(18) . . ?
C42 N34 C38 117.1(3) . . ?
C42 N34 La2 125.2(2) . . ?
C38 N34 La2 116.67(19) . . ?
C48 N35 C44 117.2(2) . . ?
C48 N35 La2 123.08(18) . . ?
C44 N35 La2 118.65(19) . . ?
C50 N36 C54 117.8(3) . . ?
C50 N36 La2 118.0(2) . . ?
C54 N36 La2 124.0(2) . . ?
N1 C1 C2 113.9(2) . . ?
N3 C2 C3 122.2(3) . . ?
N3 C2 C1 117.5(2) . . ?
C3 C2 C1 120.3(3) . . ?
C4 C3 C2 118.9(3) . . ?
C5 C4 C3 119.4(3) . . ?
C4 C5 C6 118.7(3) . . ?
N3 C6 C5 123.3(3) . . ?
N1 C7 C8 114.5(3) . . ?
N4 C8 C9 122.7(3) . . ?
N4 C8 C7 117.9(3) . . ?
C9 C8 C7 119.3(3) . . ?
C10 C9 C8 118.9(4) . . ?
C11 C10 C9 119.4(3) . . ?
C10 C11 C12 118.9(4) . . ?
N4 C12 C11 122.9(4) . . ?
N2 C13 C14 112.6(3) . . ?
N5 C14 C15 121.4(4) . . ?
N5 C14 C13 117.8(3) . . ?
C15 C14 C13 120.7(4) . . ?
C16 C15 C14 118.8(5) . . ?
C17 C16 C15 120.2(4) . . ?
C16 C17 C18 118.4(5) . . ?
N5 C18 C17 122.7(4) . . ?
N2 C19 C20 114.3(2) . . ?
N6 C20 C21 121.6(3) . . ?
N6 C20 C19 117.7(2) . . ?
C21 C20 C19 120.6(3) . . ?
C22 C21 C20 119.8(3) . . ?
C23 C22 C21 118.4(3) . . ?
C22 C23 C24 119.3(3) . . ?
N6 C24 C23 123.0(3) . . ?
N1 C25 C26 112.2(2) . . ?
N2 C26 C25 113.3(2) . . ?
N31 C31 C32 113.4(2) . . ?
N33 C32 C33 122.2(3) . . ?
N33 C32 C31 116.9(2) . . ?
C33 C32 C31 120.9(3) . . ?
C34 C33 C32 118.5(3) . . ?
C33 C34 C35 119.8(3) . . ?
C36 C35 C34 118.0(3) . . ?
N33 C36 C35 123.3(3) . . ?
N31 C37 C38 114.1(2) . . ?
N34 C38 C39 122.3(3) . . ?
N34 C38 C37 117.5(3) . . ?
C39 C38 C37 120.1(3) . . ?
C40 C39 C38 119.2(3) . . ?
C41 C40 C39 119.0(3) . . ?
C40 C41 C42 118.7(3) . . ?
N34 C42 C41 123.7(3) . . ?
N32 C43 C44 112.6(2) . . ?
N35 C44 C45 122.4(3) . . ?
N35 C44 C43 115.8(3) . . ?
C45 C44 C43 121.8(3) . . ?
C46 C45 C44 119.3(3) . . ?
C45 C46 C47 118.7(3) . . ?
C48 C47 C46 118.9(3) . . ?
N35 C48 C47 123.4(3) . . ?
N32 C49 C50 112.5(2) . . ?
N36 C50 C51 122.3(3) . . ?
N36 C50 C49 117.2(3) . . ?
C51 C50 C49 120.5(3) . . ?
C52 C51 C50 119.0(4) . . ?
C51 C52 C53 119.7(4) . . ?
C52 C53 C54 118.5(4) . . ?
N36 C54 C53 122.8(4) . . ?
N31 C55 C56 112.9(2) . . ?
N32 C56 C55 114.2(2) . . ?
O3S1 S1 O1S1 115.43(17) . . ?
O3S1 S1 O2S1 115.03(16) . . ?
O1S1 S1 O2S1 113.65(12) . . ?
O3S1 S1 C1S 105.6(2) . . ?
O1S1 S1 C1S 102.57(17) . . ?
O2S1 S1 C1S 102.36(17) . . ?
S1 O1S1 La1 135.36(11) . . ?
S1 O2S1 La2 134.35(12) . . ?
F1S1 C1S F2S1 108.8(4) . . ?
F1S1 C1S F3S1 107.7(4) . . ?
F2S1 C1S F3S1 109.0(3) . . ?
F1S1 C1S S1 110.8(3) . . ?
F2S1 C1S S1 110.4(3) . . ?
F3S1 C1S S1 110.0(3) . . ?
O1S2 S2A O2S2 126.8(4) . . ?
O1S2 S2A O3S2 108.2(4) . . ?
O2S2 S2A O3S2 106.5(4) . . ?
O1S2 S2A C2SA 105.7(3) . . ?
O2S2 S2A C2SA 105.2(4) . . ?
O3S2 S2A C2SA 101.8(5) . . ?
F3S2 C2SA F1S2 110.5(8) . . ?
F3S2 C2SA F2S2 103.3(7) . . ?
F1S2 C2SA F2S2 104.7(9) . . ?
F3S2 C2SA S2A 111.4(10) . . ?
F1S2 C2SA S2A 113.5(5) . . ?
F2S2 C2SA S2A 112.8(5) . . ?
O2S2 S2B O1S2 119.0(5) . . ?
O2S2 S2B O4S2 107.3(6) . . ?
O1S2 S2B O4S2 106.6(7) . . ?
O2S2 S2B C2SB 114.5(8) . . ?
O1S2 S2B C2SB 105.3(7) . . ?
O4S2 S2B C2SB 102.8(12) . . ?
F1S2 C2SB F2S2 109.9(18) . . ?
F1S2 C2SB F4S2 117.1(17) . . ?
F2S2 C2SB F4S2 111.5(18) . . ?
F1S2 C2SB S2B 103.9(15) . . ?
F2S2 C2SB S2B 106.6(13) . . ?
F4S2 C2SB S2B 107.0(19) . . ?
C2SB F1S2 C2SA 38.5(9) . . ?
C2SB F2S2 C2SA 37.5(9) . . ?
S2A O1S2 S2B 25.6(2) . . ?
S2B O2S2 S2A 26.4(2) . . ?
O2S3 S3A O1S3 121.6(3) . . ?
O2S3 S3A O3S3 104.0(3) . . ?
O1S3 S3A O3S3 110.7(4) . . ?
O2S3 S3A C3SA 110.1(3) . . ?
O1S3 S3A C3SA 106.6(3) . . ?
O3S3 S3A C3SA 102.4(4) . . ?
F3S3 C3SA F2S3 128.0(5) . . ?
F3S3 C3SA F1S3 117.2(4) . . ?
F2S3 C3SA F1S3 94.0(3) . . ?
F3S3 C3SA S3A 107.2(5) . . ?
F2S3 C3SA S3A 104.4(3) . . ?
F1S3 C3SA S3A 103.0(3) . . ?
O4S3 S3B O2S3 111.1(4) . . ?
O4S3 S3B O1S3 118.5(5) . . ?
O2S3 S3B O1S3 112.0(3) . . ?
O4S3 S3B C3SB 106.3(5) . . ?
O2S3 S3B C3SB 106.7(4) . . ?
O1S3 S3B C3SB 100.9(3) . . ?
F4S3 C3SB F1S3 115.8(6) . . ?
F4S3 C3SB F2S3 122.6(7) . . ?
F1S3 C3SB F2S3 97.7(5) . . ?
F4S3 C3SB S3B 115.4(6) . . ?
F1S3 C3SB S3B 103.8(5) . . ?
F2S3 C3SB S3B 98.3(5) . . ?
C3SB F1S3 C3SA 51.0(4) . . ?
C3SA F2S3 C3SB 50.3(3) . . ?
S3A O1S3 S3B 25.90(13) . . ?
S3A O2S3 S3B 26.99(14) . . ?
O1S4 S4 O5S4 145.9(6) . . ?
O1S4 S4 O4S4 60.7(7) . . ?
O5S4 S4 O4S4 118.1(9) . . ?
O1S4 S4 O3S4 119.4(7) . . ?
O5S4 S4 O3S4 53.2(8) . . ?
O4S4 S4 O3S4 166.5(5) . . ?
O1S4 S4 O2S4 118.2(8) . . ?
O5S4 S4 O2S4 56.0(8) . . ?
O4S4 S4 O2S4 63.3(6) . . ?
O3S4 S4 O2S4 109.1(6) . . ?
O1S4 S4 O6S4 43.3(6) . . ?
O5S4 S4 O6S4 115.0(8) . . ?
O4S4 S4 O6S4 101.9(7) . . ?
O3S4 S4 O6S4 76.2(5) . . ?
O2S4 S4 O6S4 138.6(5) . . ?
O1S4 S4 C4SB 99.3(8) . . ?
O5S4 S4 C4SB 113.0(9) . . ?
O4S4 S4 C4SB 104.1(10) . . ?
O3S4 S4 C4SB 89.4(10) . . ?
O2S4 S4 C4SB 117.8(8) . . ?
O6S4 S4 C4SB 103.0(7) . . ?
O1S4 S4 C4SA 108.5(7) . . ?
O5S4 S4 C4SA 105.6(8) . . ?
O4S4 S4 C4SA 91.7(7) . . ?
O3S4 S4 C4SA 100.6(6) . . ?
O2S4 S4 C4SA 96.9(6) . . ?
O6S4 S4 C4SA 123.0(6) . . ?
C4SB S4 C4SA 21.2(6) . . ?
F1S4 C4SA F3S4 110.4(15) . . ?
F1S4 C4SA F2S4 100.0(16) . . ?
F3S4 C4SA F2S4 105.6(13) . . ?
F1S4 C4SA S4 121.3(12) . . ?
F3S4 C4SA S4 112.4(11) . . ?
F2S4 C4SA S4 105.1(12) . . ?
F4S4 C4SB F6S4 103.5(15) . . ?
F4S4 C4SB F5S4 117(3) . . ?
F6S4 C4SB F5S4 110.0(19) . . ?
F4S4 C4SB S4 115.2(15) . . ?
F6S4 C4SB S4 110.1(17) . . ?
F5S4 C4SB S4 101.2(16) . . ?
N101 C101 C102 178.0(6) . . ?
N102 C103 C104 178.1(6) . . ?
N103 C105 C106 178.5(5) . . ?

loop_
_geom_bond_atom_site_label_1
_geom_bond_atom_site_label_2
_geom_bond_distance
_geom_bond_site_symmetry_2
_geom_bond_publ_flag
La1 O2 2.415(2) . ?
La1 O1 2.421(2) . ?
La1 O1S1 2.577(2) . ?
La1 N6 2.669(2) . ?
La1 N5 2.717(3) . ?
La1 N3 2.725(3) . ?
La1 N2 2.766(2) . ?
La1 N1 2.786(2) . ?
La1 N4 2.838(3) . ?
La1 La2 3.9884(10) . ?
La2 O1 2.401(2) . ?
La2 O2 2.411(2) . ?
La2 O2S1 2.568(2) . ?
La2 N33 2.696(2) . ?
La2 N35 2.728(2) . ?
La2 N32 2.729(2) . ?
La2 N36 2.750(3) . ?
La2 N31 2.824(2) . ?
La2 N34 2.894(3) . ?
N1 C1 1.486(4) . ?
N1 C25 1.490(4) . ?
N1 C7 1.498(4) . ?
N2 C19 1.480(4) . ?
N2 C13 1.483(4) . ?
N2 C26 1.487(4) . ?
N3 C2 1.337(4) . ?
N3 C6 1.345(4) . ?
N4 C8 1.342(4) . ?
N4 C12 1.347(4) . ?
N5 C14 1.339(4) . ?
N5 C18 1.342(4) . ?
N6 C20 1.340(4) . ?
N6 C24 1.340(4) . ?
N31 C37 1.480(4) . ?
N31 C31 1.484(4) . ?
N31 C55 1.491(4) . ?
N32 C49 1.475(4) . ?
N32 C43 1.488(4) . ?
N32 C56 1.492(3) . ?
N33 C36 1.337(4) . ?
N33 C32 1.339(3) . ?
N34 C42 1.338(4) . ?
N34 C38 1.344(4) . ?
N35 C48 1.332(4) . ?
N35 C44 1.346(3) . ?
N36 C50 1.343(4) . ?
N36 C54 1.348(4) . ?
C1 C2 1.502(4) . ?
C2 C3 1.389(4) . ?
C3 C4 1.374(5) . ?
C4 C5 1.365(5) . ?
C5 C6 1.371(5) . ?
C7 C8 1.499(5) . ?
C8 C9 1.391(4) . ?
C9 C10 1.369(6) . ?
C10 C11 1.364(6) . ?
C11 C12 1.387(5) . ?
C13 C14 1.495(5) . ?
C14 C15 1.387(5) . ?
C15 C16 1.368(7) . ?
C16 C17 1.360(8) . ?
C17 C18 1.371(6) . ?
C19 C20 1.497(4) . ?
C20 C21 1.388(4) . ?
C21 C22 1.379(5) . ?
C22 C23 1.366(5) . ?
C23 C24 1.376(4) . ?
C25 C26 1.506(4) . ?
C31 C32 1.511(4) . ?
C32 C33 1.381(4) . ?
C33 C34 1.375(5) . ?
C34 C35 1.379(5) . ?
C35 C36 1.367(4) . ?
C37 C38 1.507(4) . ?
C38 C39 1.387(4) . ?
C39 C40 1.372(5) . ?
C40 C41 1.368(5) . ?
C41 C42 1.378(4) . ?
C43 C44 1.497(4) . ?
C44 C45 1.388(4) . ?
C45 C46 1.365(5) . ?
C46 C47 1.379(5) . ?
C47 C48 1.377(4) . ?
C49 C50 1.502(5) . ?
C50 C51 1.387(4) . ?
C51 C52 1.371(6) . ?
C52 C53 1.375(6) . ?
C53 C54 1.384(5) . ?
C55 C56 1.510(4) . ?
S1 O3S1 1.414(3) . ?
S1 O1S1 1.444(2) . ?
S1 O2S1 1.447(2) . ?
S1 C1S 1.825(4) . ?
F1S1 C1S 1.297(5) . ?
F2S1 C1S 1.314(5) . ?
F3S1 C1S 1.318(5) . ?
S2A O1S2 1.336(4) . ?
S2A O2S2 1.367(4) . ?
S2A O3S2 1.394(7) . ?
S2A C2SA 1.813(8) . ?
C2SA F3S2 1.243(13) . ?
C2SA F1S2 1.277(10) . ?
C2SA F2S2 1.325(9) . ?
S2B O2S2 1.363(5) . ?
S2B O1S2 1.441(6) . ?
S2B O4S2 1.448(18) . ?
S2B C2SB 1.85(3) . ?
C2SB F1S2 1.253(19) . ?
C2SB F2S2 1.26(2) . ?
C2SB F4S2 1.29(2) . ?
S3A O2S3 1.335(4) . ?
S3A O1S3 1.404(3) . ?
S3A O3S3 1.518(9) . ?
S3A C3SA 1.764(5) . ?
F3S3 C3SA 1.331(7) . ?
C3SA F2S3 1.446(5) . ?
C3SA F1S3 1.497(5) . ?
S3B O4S3 1.336(10) . ?
S3B O2S3 1.416(5) . ?
S3B O1S3 1.469(4) . ?
S3B C3SB 1.817(8) . ?
F4S3 C3SB 1.327(9) . ?
C3SB F1S3 1.377(8) . ?
C3SB F2S3 1.479(8) . ?
S4 O1S4 1.274(8) . ?
S4 O5S4 1.282(8) . ?
S4 O4S4 1.427(9) . ?
S4 O3S4 1.431(6) . ?
S4 O2S4 1.438(8) . ?
S4 O6S4 1.549(8) . ?
S4 C4SB 1.753(19) . ?
S4 C4SA 1.836(15) . ?
C4SA F1S4 1.17(2) . ?
C4SA F3S4 1.303(16) . ?
C4SA F2S4 1.336(17) . ?
C4SB F4S4 1.26(2) . ?
C4SB F6S4 1.37(3) . ?
C4SB F5S4 1.42(3) . ?
N101 C101 1.104(5) . ?
C101 C102 1.430(6) . ?
N102 C103 1.120(6) . ?
C103 C104 1.424(7) . ?
N103 C105 1.122(5) . ?
C105 C106 1.463(5) . ?

loop_
_geom_hbond_atom_site_label_D
_geom_hbond_atom_site_label_H
_geom_hbond_atom_site_label_A
_geom_hbond_distance_DH
_geom_hbond_distance_HA
_geom_hbond_distance_DA
_geom_hbond_angle_DHA
_geom_hbond_site_symmetry_A
O1 H1O N103 0.64(3) 2.43(3) 3.065(4) 172(4) 1_455
O2 H2O O6S4 0.65(3) 2.59(4) 3.237(8) 174(4) .
